data_4338885
loop_
_publ_author_name
'Kumar, D. Krishna'
'Das, Amitava'
'Dastidar, Parthasarathi'

_publ_section_title
;
 Metalloporphyrin-based inclusion materials: exploiting ligating
 topologies and hydrogen-bonding backbones in generating new
 supramolecular architectures.
;
_journal_issue 18
_journal_name_full 'Inorganic chemistry'
_journal_page_first 7351
_journal_page_last 7361
_journal_paper_doi 10.1021/ic0702163
_journal_volume 46
_journal_year 2007
_chemical_formula_sum 'C67 H48 Cl Mn N10 O6'
_chemical_formula_weight 1179.54
_chemical_name_systematic
; 
 ? 
;
_space_group_IT_number 2
_symmetry_cell_setting triclinic
_symmetry_space_group_name_Hall '-P 1'
_symmetry_space_group_name_H-M 'P -1'
_atom_sites_solution_hydrogens geom
_atom_sites_solution_primary direct
_atom_sites_solution_secondary difmap
_audit_creation_method SHELXL-97
_cell_angle_alpha 93.852(2)
_cell_angle_beta 94.519(2)
_cell_angle_gamma 96.530(2)
_cell_formula_units_Z 2
_cell_length_a 12.9200(12)
_cell_length_b 13.9061(12)
_cell_length_c 16.0531(14)
_cell_measurement_temperature 100(2)
_cell_volume 2848.1(4)
_computing_cell_refinement 'BRUKER AXS SMART 3'
_computing_data_collection 'BRUKER AXS SMART 3'
_computing_data_reduction 'BRUKER AXS SAINT'
_computing_molecular_graphics 'BRUKER SHELXLTL'
_computing_publication_material 'MERCURY 1.4'
_computing_structure_refinement 'SHELXL-97 (Sheldrick, 1997)'
_computing_structure_solution 'SHELXS-97 (Sheldrick, 1990)'
_diffrn_ambient_temperature 100(2)
_diffrn_detector_area_resol_mean 3
_diffrn_measured_fraction_theta_full 0.993
_diffrn_measured_fraction_theta_max 0.993
_diffrn_measurement_device_type 'BRUKER CCD AREA DETECTOR'
_diffrn_measurement_method 'PHI-OMEGA SCAN'
_diffrn_radiation_monochromator graphite
_diffrn_radiation_source 'fine-focus sealed tube'
_diffrn_radiation_type MoK\a
_diffrn_radiation_wavelength 0.71073
_diffrn_reflns_av_R_equivalents 0.0819
_diffrn_reflns_av_sigmaI/netI 0.1431
_diffrn_reflns_limit_h_max 15
_diffrn_reflns_limit_h_min -15
_diffrn_reflns_limit_k_max 16
_diffrn_reflns_limit_k_min -16
_diffrn_reflns_limit_l_max 19
_diffrn_reflns_limit_l_min -19
_diffrn_reflns_number 20614
_diffrn_reflns_theta_full 25.00
_diffrn_reflns_theta_max 25.00
_diffrn_reflns_theta_min 1.28
_exptl_absorpt_coefficient_mu 0.343
_exptl_absorpt_correction_T_max 0.9932
_exptl_absorpt_correction_T_min 0.9345
_exptl_absorpt_correction_type multi-scan
_exptl_absorpt_process_details SADABS
_exptl_crystal_colour BROWN
_exptl_crystal_density_diffrn 1.375
_exptl_crystal_density_method 'not measured'
_exptl_crystal_description PLATE
_exptl_crystal_F_000 1220
_exptl_crystal_size_max 0.20
_exptl_crystal_size_mid 0.13
_exptl_crystal_size_min 0.02
_refine_diff_density_max 1.096
_refine_diff_density_min -0.607
_refine_diff_density_rms 0.106
_refine_ls_extinction_method none
_refine_ls_goodness_of_fit_ref 1.042
_refine_ls_hydrogen_treatment constr
_refine_ls_matrix_type full
_refine_ls_number_parameters 699
_refine_ls_number_reflns 9972
_refine_ls_number_restraints 0
_refine_ls_restrained_S_all 1.042
_refine_ls_R_factor_all 0.1468
_refine_ls_R_factor_gt 0.0964
_refine_ls_shift/su_max 0.006
_refine_ls_shift/su_mean 0.001
_refine_ls_structure_factor_coef Fsqd
_refine_ls_weighting_details 'calc w=1/[\s^2^(Fo^2^)+(0.0887P)^2^+8.1444P] where P=(Fo^2^+2Fc^2^)/3'
_refine_ls_weighting_scheme calc
_refine_ls_wR_factor_gt 0.2091
_refine_ls_wR_factor_ref 0.2323
_reflns_number_gt 6407
_reflns_number_total 9972
_reflns_threshold_expression >2sigma(I)
_cod_data_source_file ic0702163-file008.cif
_cod_data_source_block kb531hrm
_cod_depositor_comments
;
The following automatic conversions were performed:

'_symmetry_cell_setting' value 'TRICLINIC' changed to 'triclinic'
according to
/usr/data/users/saulius/automatic-downloads/retrospective/ACS/lib/dictionaries/cif_core.dic
dictionary named 'cif_core.dic' version 2.4.2 from
2011-04-26.

'_exptl_absorpt_correction_type' value 'MULTI-SCAN'
changed to 'multi-scan' according to
/usr/data/users/saulius/automatic-downloads/retrospective/ACS/lib/dictionaries/cif_core.dic
dictionary named 'cif_core.dic' version 2.4.2 from 2011-04-26.

Automatic conversion script
Id: cif_fix_values 2281 2013-09-26 08:29:07Z andrius 
;
_cod_original_sg_symbol_H-M P-1
_cod_database_code 4338885

loop_
_symmetry_equiv_pos_as_xyz
'x, y, z'
'-x, -y, -z'

loop_
_atom_site_label
_atom_site_type_symbol
_atom_site_fract_x
_atom_site_fract_y
_atom_site_fract_z
_atom_site_U_iso_or_equiv
_atom_site_adp_type
_atom_site_occupancy
_atom_site_symmetry_multiplicity
_atom_site_calc_flag
_atom_site_refinement_flags
Mn1 Mn 0.5000 1.0000 0.0000 0.0091(3) Uani 1 2 d S
Mn2 Mn 0.0000 0.5000 0.5000 0.0093(3) Uani 1 2 d S
Cl3 Cl 0.16558(14) 0.61309(12) 0.99830(9) 0.0285(4) Uani 1 1 d .
N1 N 0.3607(4) 1.0520(3) -0.0038(3) 0.0129(11) Uani 1 1 d .
C2 C 0.2681(4) 1.0100(4) -0.0487(3) 0.0135(13) Uani 1 1 d .
C3 C 0.1874(5) 1.0677(5) -0.0331(4) 0.0210(15) Uani 1 1 d .
H3 H 0.1170 1.0553 -0.0567 0.025 Uiso 1 1 calc R
C4 C 0.2285(5) 1.1444(5) 0.0219(4) 0.0221(15) Uani 1 1 d .
H4 H 0.1925 1.1950 0.0438 0.027 Uiso 1 1 calc R
C5 C 0.3364(5) 1.1333(4) 0.0398(4) 0.0159(14) Uani 1 1 d .
C6 C 0.2546(4) 0.9236(4) -0.0989(3) 0.0112(13) Uani 1 1 d .
C7 C 0.1504(2) 0.8923(3) -0.1465(2) 0.0162(14) Uani 1 1 d G
C8 C 0.0840(3) 0.8158(3) -0.1214(2) 0.0214(15) Uani 1 1 d G
H8 H 0.1040 0.7841 -0.0731 0.026 Uiso 1 1 calc R
C9 C -0.0115(3) 0.7858(3) -0.1669(3) 0.0269(17) Uani 1 1 d G
H9 H -0.0569 0.7336 -0.1497 0.032 Uiso 1 1 calc R
C10 C -0.0408(2) 0.8323(3) -0.2375(2) 0.0247(16) Uani 1 1 d G
H10 H -0.1061 0.8118 -0.2686 0.030 Uiso 1 1 calc R
C11 C 0.0256(3) 0.9087(3) -0.2626(2) 0.0290(17) Uani 1 1 d G
H11 H 0.0056 0.9405 -0.3109 0.035 Uiso 1 1 calc R
C12 C 0.1211(3) 0.9387(3) -0.2171(2) 0.0226(15) Uani 1 1 d G
H12 H 0.1665 0.9910 -0.2343 0.027 Uiso 1 1 calc R
C13 C 0.4054(5) 1.1973(4) 0.0942(4) 0.0163(14) Uani 1 1 d .
C14 C 0.3633(5) 1.2779(5) 0.1425(4) 0.0233(15) Uani 1 1 d .
C15 C 0.3530(9) 1.3652(6) 0.1107(5) 0.067(3) Uani 1 1 d .
H15 H 0.3691 1.3747 0.0549 0.080 Uiso 1 1 calc R
C16 C 0.3191(8) 1.4403(7) 0.1589(6) 0.068(3) Uani 1 1 d .
H16 H 0.3137 1.5012 0.1364 0.082 Uiso 1 1 calc R
C17 C 0.2937(6) 1.4265(6) 0.2386(5) 0.040(2) Uani 1 1 d .
H17 H 0.2683 1.4771 0.2709 0.049 Uiso 1 1 calc R
C18 C 0.3049(6) 1.3406(6) 0.2715(5) 0.0369(19) Uani 1 1 d .
H18 H 0.2892 1.3317 0.3275 0.044 Uiso 1 1 calc R
C19 C 0.3392(5) 1.2656(5) 0.2237(5) 0.0317(18) Uani 1 1 d .
H19 H 0.3462 1.2053 0.2470 0.038 Uiso 1 1 calc R
C20 C 0.5113(5) 1.1881(4) 0.1089(4) 0.0140(13) Uani 1 1 d .
C21 C 0.5823(5) 1.2540(4) 0.1649(4) 0.0163(14) Uani 1 1 d .
H21 H 0.5660 1.3102 0.1957 0.020 Uiso 1 1 calc R
C22 C 0.6775(5) 1.2207(4) 0.1655(4) 0.0168(14) Uani 1 1 d .
H22 H 0.7400 1.2498 0.1968 0.020 Uiso 1 1 calc R
C23 C 0.6664(4) 1.1345(4) 0.1108(4) 0.0131(13) Uani 1 1 d .
N24 N 0.5635(3) 1.1166(3) 0.0748(3) 0.0093(10) Uani 1 1 d .
N25 N 0.4581(4) 0.9210(3) 0.1211(3) 0.0110(11) Uani 1 1 d .
C26 C 0.4991(5) 0.9583(4) 0.1976(4) 0.0152(14) Uani 1 1 d .
H26 H 0.5513 1.0127 0.2022 0.018 Uiso 1 1 calc R
C27 C 0.4671(5) 0.9196(5) 0.2701(4) 0.0191(14) Uani 1 1 d .
H27 H 0.4977 0.9473 0.3233 0.023 Uiso 1 1 calc R
C28 C 0.3908(5) 0.8408(4) 0.2649(4) 0.0144(13) Uani 1 1 d .
H28 H 0.3671 0.8146 0.3142 0.017 Uiso 1 1 calc R
C29 C 0.3497(4) 0.8011(4) 0.1864(4) 0.0124(13) Uani 1 1 d .
C30 C 0.3856(4) 0.8443(4) 0.1163(4) 0.0120(13) Uani 1 1 d .
H30 H 0.3567 0.8175 0.0624 0.014 Uiso 1 1 calc R
N31 N 0.2740(4) 0.7211(3) 0.1701(3) 0.0133(11) Uani 1 1 d .
H31 H 0.2597 0.6984 0.1175 0.016 Uiso 1 1 calc R
C32 C 0.2190(4) 0.6741(4) 0.2295(4) 0.0127(13) Uani 1 1 d .
O33 O 0.2409(3) 0.6890(3) 0.3053(3) 0.0222(11) Uani 1 1 d .
N34 N 0.1417(4) 0.6060(3) 0.1933(3) 0.0132(11) Uani 1 1 d .
H34 H 0.1376 0.5972 0.1383 0.016 Uiso 1 1 calc R
C35 C 0.0686(4) 0.5490(4) 0.2333(3) 0.0111(13) Uani 1 1 d .
C36 C 0.0694(5) 0.5472(4) 0.3198(4) 0.0137(13) Uani 1 1 d .
H36 H 0.1226 0.5871 0.3545 0.016 Uiso 1 1 calc R
N37 N -0.0033(4) 0.4902(3) 0.3558(3) 0.0152(11) Uani 1 1 d .
C38 C -0.0792(5) 0.4346(4) 0.3066(4) 0.0176(14) Uani 1 1 d .
H38 H -0.1304 0.3944 0.3319 0.021 Uiso 1 1 calc R
C39 C -0.0849(5) 0.4342(4) 0.2212(4) 0.0170(14) Uani 1 1 d .
H39 H -0.1404 0.3953 0.1880 0.020 Uiso 1 1 calc R
C40 C -0.0102(5) 0.4902(4) 0.1835(4) 0.0160(14) Uani 1 1 d .
H40 H -0.0123 0.4888 0.1242 0.019 Uiso 1 1 calc R
N41 N 0.0442(4) 0.6438(3) 0.5029(3) 0.0108(11) Uani 1 1 d .
C42 C 0.1452(4) 0.6901(4) 0.5108(4) 0.0137(13) Uani 1 1 d .
C44 C 0.0425(5) 0.8071(4) 0.4924(4) 0.0142(13) Uani 1 1 d .
H44 H 0.0175 0.8680 0.4858 0.017 Uiso 1 1 calc R
C45 C -0.0204(4) 0.7151(4) 0.4913(4) 0.0137(13) Uani 1 1 d .
C46 C -0.1294(4) 0.7000(4) 0.4796(4) 0.0121(13) Uani 1 1 d .
C47 C -0.1851(3) 0.7865(2) 0.4585(2) 0.0107(12) Uiso 1 1 d G
C48 C -0.1883(3) 0.8638(3) 0.51741(18) 0.0178(14) Uani 1 1 d G
H48 H -0.1597 0.8610 0.5734 0.021 Uiso 1 1 calc R
C49 C -0.2335(3) 0.9452(2) 0.4944(2) 0.0230(16) Uani 1 1 d G
H49 H -0.2357 0.9981 0.5346 0.028 Uiso 1 1 calc R
C50 C -0.2755(3) 0.9493(2) 0.4124(2) 0.0233(16) Uani 1 1 d G
H50 H -0.3063 1.0050 0.3967 0.028 Uiso 1 1 calc R
C51 C -0.2723(3) 0.8720(3) 0.35353(19) 0.0218(15) Uani 1 1 d G
H51 H -0.3010 0.8748 0.2975 0.026 Uiso 1 1 calc R
C52 C -0.2271(3) 0.7906(2) 0.3766(2) 0.0193(15) Uani 1 1 d G
H52 H -0.2249 0.7377 0.3363 0.023 Uiso 1 1 calc R
C53 C -0.1895(4) 0.6113(4) 0.4811(4) 0.0102(12) Uani 1 1 d .
C54 C -0.3023(5) 0.5974(4) 0.4760(4) 0.0164(14) Uani 1 1 d .
H54 H -0.3474 0.6467 0.4724 0.020 Uiso 1 1 calc R
C55 C -0.3316(5) 0.5011(4) 0.4772(4) 0.0173(14) Uani 1 1 d .
H55 H -0.4013 0.4700 0.4740 0.021 Uiso 1 1 calc R
C56 C -0.2383(4) 0.4541(4) 0.4843(4) 0.0113(13) Uani 1 1 d .
N57 N -0.1512(4) 0.5224(3) 0.4896(3) 0.0102(11) Uani 1 1 d .
C58 C -0.2361(4) 0.3545(4) 0.4819(4) 0.0121(13) Uani 1 1 d .
C59 C -0.3378(2) 0.2885(3) 0.4669(2) 0.0129(13) Uani 1 1 d G
C60 C -0.4071(3) 0.2778(3) 0.52855(19) 0.0163(14) Uani 1 1 d G
H60 H -0.3909 0.3125 0.5818 0.020 Uiso 1 1 calc R
C61 C -0.5001(3) 0.2161(3) 0.5122(2) 0.0231(15) Uani 1 1 d G
H61 H -0.5474 0.2088 0.5544 0.028 Uiso 1 1 calc R
C62 C -0.5238(2) 0.1653(3) 0.4342(3) 0.0279(17) Uani 1 1 d G
H62 H -0.5873 0.1232 0.4231 0.033 Uiso 1 1 calc R
C63 C -0.4545(3) 0.1761(3) 0.3726(2) 0.0240(16) Uani 1 1 d G
H63 H -0.4707 0.1413 0.3193 0.029 Uiso 1 1 calc R
C64 C -0.3615(3) 0.2377(3) 0.3889(2) 0.0224(15) Uani 1 1 d G
H64 H -0.3142 0.2451 0.3468 0.027 Uiso 1 1 calc R
O65 O 0.2364(4) 1.0273(4) 0.3113(3) 0.0484(15) Uani 1 1 d .
O66 O 0.2672(4) 1.0278(4) 0.1805(3) 0.0436(14) Uani 1 1 d .
N67 N 0.2174(5) 0.9955(5) 0.2365(4) 0.0382(16) Uani 1 1 d .
C68 C 0.1359(3) 0.9194(3) 0.2150(3) 0.0281(17) Uani 1 1 d G
C69 C 0.1025(4) 0.8922(3) 0.1315(3) 0.039(2) Uani 1 1 d G
H69 H 0.1342 0.9254 0.0884 0.046 Uiso 1 1 calc R
C70 C 0.0227(4) 0.8166(4) 0.1109(3) 0.041(2) Uani 1 1 d G
H70 H -0.0001 0.7980 0.0538 0.050 Uiso 1 1 calc R
C71 C -0.0237(3) 0.7681(3) 0.1739(4) 0.049(2) Uani 1 1 d G
H71 H -0.0782 0.7164 0.1598 0.059 Uiso 1 1 calc R
C72 C 0.0097(4) 0.7952(4) 0.2574(3) 0.046(2) Uani 1 1 d G
H72 H -0.0220 0.7620 0.3005 0.055 Uiso 1 1 calc R
C73 C 0.0895(4) 0.8708(4) 0.2780(2) 0.044(2) Uani 1 1 d G
H73 H 0.1124 0.8894 0.3351 0.053 Uiso 1 1 calc R
O74 O 0.4454(5) 0.5710(5) 0.6893(4) 0.0603(17) Uani 1 1 d .
O75 O 0.5181(5) 0.4408(5) 0.6511(4) 0.078(2) Uani 1 1 d .
N76 N 0.4620(6) 0.4850(6) 0.6953(5) 0.0516(19) Uani 1 1 d .
C77 C 0.4075(5) 0.4294(4) 0.7549(4) 0.053(2) Uani 1 1 d G
C78 C 0.4351(5) 0.3391(4) 0.7737(4) 0.064(3) Uani 1 1 d G
H78 H 0.4884 0.3121 0.7457 0.077 Uiso 1 1 calc R
C79 C 0.3847(6) 0.2882(4) 0.8336(5) 0.073(3) Uani 1 1 d G
H79 H 0.4035 0.2265 0.8464 0.088 Uiso 1 1 calc R
C80 C 0.3067(5) 0.3277(5) 0.8746(4) 0.086(4) Uani 1 1 d G
H80 H 0.2723 0.2929 0.9155 0.104 Uiso 1 1 calc R
C81 C 0.2792(5) 0.4180(5) 0.8558(5) 0.114(6) Uani 1 1 d G
H81 H 0.2259 0.4450 0.8838 0.137 Uiso 1 1 calc R
C82 C 0.3296(5) 0.4689(4) 0.7960(5) 0.074(3) Uani 1 1 d G
H82 H 0.3107 0.5306 0.7831 0.089 Uiso 1 1 calc R
O83 O 0.9073(5) 0.6270(5) 0.9966(4) 0.0653(18) Uani 1 1 d .
C43 C 0.1426(5) 0.7919(4) 0.5044(4) 0.0140(13) Uiso 1 1 d .
H43 H 0.2014 0.8401 0.5080 0.017 Uiso 1 1 calc R

loop_
_atom_site_aniso_label
_atom_site_aniso_U_11
_atom_site_aniso_U_22
_atom_site_aniso_U_33
_atom_site_aniso_U_23
_atom_site_aniso_U_13
_atom_site_aniso_U_12
Mn1 0.0101(7) 0.0072(6) 0.0102(7) 0.0016(5) 0.0014(5) 0.0007(5)
Mn2 0.0100(7) 0.0066(6) 0.0114(7) 0.0032(5) 0.0023(5) -0.0013(5)
Cl3 0.0487(11) 0.0214(9) 0.0100(8) 0.0044(7) -0.0101(7) -0.0129(8)
N1 0.009(3) 0.017(3) 0.012(3) 0.003(2) -0.004(2) 0.000(2)
C2 0.012(3) 0.022(3) 0.006(3) 0.005(3) -0.001(2) 0.000(3)
C3 0.011(3) 0.026(4) 0.025(4) 0.003(3) -0.005(3) 0.003(3)
C4 0.015(3) 0.025(4) 0.027(4) -0.008(3) -0.001(3) 0.012(3)
C5 0.013(3) 0.018(3) 0.019(3) 0.002(3) 0.005(3) 0.008(3)
C6 0.009(3) 0.016(3) 0.010(3) 0.009(2) 0.005(2) 0.000(2)
C7 0.017(3) 0.015(3) 0.018(3) 0.004(3) 0.003(3) 0.003(3)
C8 0.024(4) 0.024(4) 0.017(4) 0.007(3) 0.004(3) 0.001(3)
C9 0.012(3) 0.023(4) 0.044(5) 0.000(3) 0.002(3) -0.001(3)
C10 0.018(4) 0.025(4) 0.030(4) -0.004(3) -0.006(3) 0.007(3)
C11 0.027(4) 0.030(4) 0.028(4) -0.003(3) -0.011(3) 0.005(3)
C12 0.024(4) 0.021(4) 0.024(4) 0.006(3) 0.001(3) 0.005(3)
C13 0.015(3) 0.013(3) 0.021(3) -0.001(3) 0.003(3) 0.007(3)
C14 0.019(4) 0.023(4) 0.028(4) -0.009(3) -0.001(3) 0.011(3)
C15 0.135(10) 0.048(6) 0.027(5) -0.005(4) 0.004(5) 0.058(6)
C16 0.116(9) 0.051(6) 0.048(6) 0.003(5) 0.002(6) 0.061(6)
C17 0.039(5) 0.043(5) 0.041(5) -0.018(4) 0.001(4) 0.026(4)
C18 0.039(5) 0.041(5) 0.030(4) -0.011(4) 0.016(4) 0.002(4)
C19 0.031(4) 0.020(4) 0.045(5) -0.009(3) 0.014(4) 0.003(3)
C20 0.017(3) 0.008(3) 0.018(3) 0.005(3) 0.003(3) 0.003(3)
C21 0.022(4) 0.010(3) 0.016(3) 0.000(3) 0.000(3) 0.000(3)
C22 0.019(3) 0.012(3) 0.017(3) 0.003(3) -0.003(3) -0.007(3)
C23 0.011(3) 0.013(3) 0.014(3) 0.005(3) 0.003(3) -0.008(2)
N24 0.010(3) 0.006(2) 0.012(3) 0.001(2) -0.001(2) -0.002(2)
N25 0.011(3) 0.011(3) 0.012(3) 0.004(2) 0.000(2) 0.003(2)
C26 0.016(3) 0.016(3) 0.012(3) 0.003(3) -0.001(3) -0.002(3)
C27 0.015(3) 0.027(4) 0.015(3) 0.004(3) -0.002(3) -0.001(3)
C28 0.017(3) 0.014(3) 0.013(3) 0.008(3) -0.001(3) 0.001(3)
C29 0.010(3) 0.013(3) 0.016(3) 0.004(3) -0.001(3) 0.005(2)
C30 0.010(3) 0.012(3) 0.014(3) 0.002(2) 0.003(2) 0.002(2)
N31 0.019(3) 0.016(3) 0.005(2) 0.003(2) 0.003(2) -0.004(2)
C32 0.014(3) 0.012(3) 0.013(3) 0.003(3) 0.001(3) 0.003(2)
O33 0.025(3) 0.029(3) 0.009(2) 0.0051(19) 0.0025(19) -0.012(2)
N34 0.018(3) 0.015(3) 0.005(2) 0.003(2) 0.002(2) -0.006(2)
C35 0.011(3) 0.010(3) 0.012(3) 0.003(2) 0.001(2) 0.000(2)
C36 0.013(3) 0.014(3) 0.014(3) 0.004(3) 0.005(3) 0.001(3)
N37 0.019(3) 0.013(3) 0.014(3) 0.002(2) 0.004(2) -0.001(2)
C38 0.020(3) 0.012(3) 0.021(4) 0.002(3) 0.006(3) -0.002(3)
C39 0.021(4) 0.016(3) 0.011(3) -0.002(3) -0.004(3) -0.002(3)
C40 0.016(3) 0.020(3) 0.012(3) 0.001(3) 0.007(3) 0.000(3)
N41 0.013(3) 0.009(3) 0.011(3) 0.005(2) 0.002(2) 0.000(2)
C42 0.016(3) 0.014(3) 0.010(3) 0.007(2) 0.001(3) -0.007(3)
C44 0.020(3) 0.004(3) 0.020(3) 0.005(2) 0.003(3) 0.001(2)
C45 0.012(3) 0.017(3) 0.012(3) 0.005(3) 0.003(3) 0.002(3)
C46 0.016(3) 0.008(3) 0.011(3) -0.003(2) 0.000(2) 0.002(2)
C48 0.021(4) 0.011(3) 0.021(4) 0.008(3) 0.000(3) -0.002(3)
C49 0.023(4) 0.011(3) 0.037(4) 0.008(3) 0.009(3) 0.003(3)
C50 0.018(4) 0.012(3) 0.042(4) 0.015(3) 0.009(3) 0.002(3)
C51 0.019(4) 0.017(4) 0.029(4) 0.009(3) -0.003(3) -0.002(3)
C52 0.018(3) 0.013(3) 0.028(4) 0.009(3) 0.003(3) 0.000(3)
C53 0.014(3) 0.003(3) 0.013(3) -0.002(2) 0.001(2) 0.003(2)
C54 0.015(3) 0.014(3) 0.020(3) 0.001(3) 0.001(3) 0.001(3)
C55 0.009(3) 0.015(3) 0.027(4) 0.002(3) 0.001(3) -0.003(3)
C56 0.012(3) 0.007(3) 0.014(3) -0.003(2) 0.004(2) -0.002(2)
N57 0.011(3) 0.006(2) 0.013(3) -0.001(2) 0.003(2) -0.002(2)
C58 0.007(3) 0.016(3) 0.012(3) 0.000(2) -0.002(2) -0.002(2)
C59 0.010(3) 0.006(3) 0.024(3) 0.004(3) 0.001(3) 0.002(2)
C60 0.013(3) 0.013(3) 0.023(4) 0.010(3) 0.000(3) -0.001(3)
C61 0.019(4) 0.026(4) 0.027(4) 0.012(3) 0.002(3) 0.008(3)
C62 0.011(3) 0.025(4) 0.046(5) 0.012(3) -0.002(3) -0.007(3)
C63 0.020(4) 0.021(4) 0.026(4) -0.008(3) -0.006(3) -0.007(3)
C64 0.021(4) 0.021(4) 0.024(4) 0.002(3) 0.003(3) -0.003(3)
O65 0.055(4) 0.063(4) 0.028(3) -0.002(3) 0.004(3) 0.017(3)
O66 0.052(4) 0.045(3) 0.041(3) 0.016(3) 0.022(3) 0.016(3)
N67 0.042(4) 0.036(4) 0.042(4) 0.012(3) 0.007(3) 0.021(3)
C68 0.030(4) 0.037(4) 0.023(4) 0.008(3) 0.010(3) 0.016(3)
C69 0.038(5) 0.046(5) 0.042(5) 0.029(4) 0.011(4) 0.026(4)
C70 0.036(5) 0.047(5) 0.048(5) 0.018(4) 0.001(4) 0.025(4)
C71 0.040(5) 0.040(5) 0.074(7) 0.016(5) 0.009(5) 0.024(4)
C72 0.048(5) 0.042(5) 0.055(6) 0.018(4) 0.023(5) 0.014(4)
C73 0.058(6) 0.051(5) 0.030(5) 0.012(4) 0.015(4) 0.025(5)
O74 0.068(4) 0.048(4) 0.065(4) -0.004(3) 0.007(3) 0.013(3)
O75 0.059(4) 0.110(6) 0.067(5) -0.032(4) 0.006(4) 0.039(4)
N76 0.045(5) 0.060(5) 0.049(5) -0.011(4) -0.001(4) 0.018(4)
C77 0.045(5) 0.047(6) 0.066(7) -0.007(5) -0.008(5) 0.011(4)
C78 0.071(7) 0.041(6) 0.080(8) -0.005(5) -0.012(6) 0.028(5)
C79 0.064(7) 0.056(7) 0.099(9) 0.020(6) -0.016(6) 0.015(6)
C80 0.053(7) 0.048(6) 0.156(12) 0.033(7) -0.016(7) -0.001(5)
C81 0.077(8) 0.076(8) 0.213(16) 0.086(10) 0.072(10) 0.025(7)
C82 0.050(6) 0.073(7) 0.111(9) 0.025(7) 0.034(6) 0.030(5)
O83 0.068(4) 0.062(4) 0.063(4) 0.002(3) 0.006(3) 0.001(3)

loop_
_atom_type_symbol
_atom_type_description
_atom_type_scat_dispersion_real
_atom_type_scat_dispersion_imag
_atom_type_scat_source
C C 0.0033 0.0016 'International Tables Vol C Tables 4.2.6.8 and 6.1.1.4'
H H 0.0000 0.0000 'International Tables Vol C Tables 4.2.6.8 and 6.1.1.4'
N N 0.0061 0.0033 'International Tables Vol C Tables 4.2.6.8 and 6.1.1.4'
O O 0.0106 0.0060 'International Tables Vol C Tables 4.2.6.8 and 6.1.1.4'
Cl Cl 0.1484 0.1585 'International Tables Vol C Tables 4.2.6.8 and 6.1.1.4'
Mn Mn 0.3368 0.7283 'International Tables Vol C Tables 4.2.6.8 and 6.1.1.4'

loop_
_geom_angle_atom_site_label_1
_geom_angle_atom_site_label_2
_geom_angle_atom_site_label_3
_geom_angle
_geom_angle_site_symmetry_1
_geom_angle_site_symmetry_3
N24 Mn1 N24 179.999(1) 2_675 .
N24 Mn1 N1 90.12(18) 2_675 .
N24 Mn1 N1 89.88(18) . .
N24 Mn1 N1 89.88(18) 2_675 2_675
N24 Mn1 N1 90.12(18) . 2_675
N1 Mn1 N1 179.999(1) . 2_675
N24 Mn1 N25 88.64(17) 2_675 2_675
N24 Mn1 N25 91.36(17) . 2_675
N1 Mn1 N25 90.67(17) . 2_675
N1 Mn1 N25 89.33(17) 2_675 2_675
N24 Mn1 N25 91.36(17) 2_675 .
N24 Mn1 N25 88.64(17) . .
N1 Mn1 N25 89.33(17) . .
N1 Mn1 N25 90.67(17) 2_675 .
N25 Mn1 N25 179.997(1) 2_675 .
N57 Mn2 N57 180.000(1) . 2_566
N57 Mn2 N41 90.58(18) . .
N57 Mn2 N41 89.42(18) 2_566 .
N57 Mn2 N41 89.42(18) . 2_566
N57 Mn2 N41 90.58(18) 2_566 2_566
N41 Mn2 N41 179.998(1) . 2_566
N57 Mn2 N37 88.91(18) . .
N57 Mn2 N37 91.09(18) 2_566 .
N41 Mn2 N37 89.63(18) . .
N41 Mn2 N37 90.37(18) 2_566 .
N57 Mn2 N37 91.09(18) . 2_566
N57 Mn2 N37 88.91(18) 2_566 2_566
N41 Mn2 N37 90.37(18) . 2_566
N41 Mn2 N37 89.63(18) 2_566 2_566
N37 Mn2 N37 179.999(1) . 2_566
C5 N1 C2 106.0(5) . .
C5 N1 Mn1 127.2(4) . .
C2 N1 Mn1 126.8(4) . .
C6 C2 N1 126.1(5) . .
C6 C2 C3 124.5(5) . .
N1 C2 C3 109.4(5) . .
C4 C3 C2 108.0(5) . .
C4 C3 H3 126.0 . .
C2 C3 H3 126.0 . .
C3 C4 C5 106.3(5) . .
C3 C4 H4 126.8 . .
C5 C4 H4 126.8 . .
N1 C5 C13 125.9(5) . .
N1 C5 C4 110.3(5) . .
C13 C5 C4 123.8(5) . .
C2 C6 C23 123.8(5) . 2_675
C2 C6 C7 118.7(5) . .
C23 C6 C7 117.4(5) 2_675 .
C8 C7 C12 120.0 . .
C8 C7 C6 120.3(3) . .
C12 C7 C6 119.6(3) . .
C9 C8 C7 120.0 . .
C9 C8 H8 120.0 . .
C7 C8 H8 120.0 . .
C8 C9 C10 120.0 . .
C8 C9 H9 120.0 . .
C10 C9 H9 120.0 . .
C11 C10 C9 120.0 . .
C11 C10 H10 120.0 . .
C9 C10 H10 120.0 . .
C12 C11 C10 120.0 . .
C12 C11 H11 120.0 . .
C10 C11 H11 120.0 . .
C11 C12 C7 120.0 . .
C11 C12 H12 120.0 . .
C7 C12 H12 120.0 . .
C20 C13 C5 123.5(5) . .
C20 C13 C14 117.8(5) . .
C5 C13 C14 118.6(5) . .
C15 C14 C19 118.7(6) . .
C15 C14 C13 122.3(7) . .
C19 C14 C13 119.0(6) . .
C14 C15 C16 120.8(8) . .
C14 C15 H15 119.6 . .
C16 C15 H15 119.6 . .
C17 C16 C15 119.9(8) . .
C17 C16 H16 120.0 . .
C15 C16 H16 120.0 . .
C18 C17 C16 119.9(7) . .
C18 C17 H17 120.0 . .
C16 C17 H17 120.0 . .
C17 C18 C19 120.3(7) . .
C17 C18 H18 119.8 . .
C19 C18 H18 119.8 . .
C14 C19 C18 120.3(7) . .
C14 C19 H19 119.8 . .
C18 C19 H19 119.8 . .
N24 C20 C13 126.8(5) . .
N24 C20 C21 109.8(5) . .
C13 C20 C21 123.4(5) . .
C22 C21 C20 107.1(5) . .
C22 C21 H21 126.5 . .
C20 C21 H21 126.5 . .
C21 C22 C23 107.6(5) . .
C21 C22 H22 126.2 . .
C23 C22 H22 126.2 . .
C6 C23 N24 126.3(5) 2_675 .
C6 C23 C22 124.5(5) 2_675 .
N24 C23 C22 109.1(5) . .
C20 N24 C23 106.3(5) . .
C20 N24 Mn1 126.5(4) . .
C23 N24 Mn1 126.7(4) . .
C30 N25 C26 117.9(5) . .
C30 N25 Mn1 121.0(4) . .
C26 N25 Mn1 120.7(4) . .
N25 C26 C27 121.9(5) . .
N25 C26 H26 119.1 . .
C27 C26 H26 119.1 . .
C28 C27 C26 120.0(6) . .
C28 C27 H27 120.0 . .
C26 C27 H27 120.0 . .
C27 C28 C29 118.4(5) . .
C27 C28 H28 120.8 . .
C29 C28 H28 120.8 . .
C28 C29 N31 125.8(5) . .
C28 C29 C30 118.2(5) . .
N31 C29 C30 116.0(5) . .
N25 C30 C29 123.6(5) . .
N25 C30 H30 118.2 . .
C29 C30 H30 118.2 . .
C32 N31 C29 125.8(5) . .
C32 N31 H31 117.1 . .
C29 N31 H31 117.1 . .
O33 C32 N34 124.3(5) . .
O33 C32 N31 123.9(5) . .
N34 C32 N31 111.7(5) . .
C32 N34 C35 127.3(5) . .
C32 N34 H34 116.4 . .
C35 N34 H34 116.4 . .
N34 C35 C36 124.0(5) . .
N34 C35 C40 117.8(5) . .
C36 C35 C40 118.2(5) . .
N37 C36 C35 121.8(5) . .
N37 C36 H36 119.1 . .
C35 C36 H36 119.1 . .
C38 N37 C36 119.0(5) . .
C38 N37 Mn2 122.1(4) . .
C36 N37 Mn2 118.7(4) . .
N37 C38 C39 121.9(6) . .
N37 C38 H38 119.1 . .
C39 C38 H38 119.1 . .
C38 C39 C40 119.8(6) . .
C38 C39 H39 120.1 . .
C40 C39 H39 120.1 . .
C39 C40 C35 119.3(6) . .
C39 C40 H40 120.4 . .
C35 C40 H40 120.4 . .
C45 N41 C42 106.2(5) . .
C45 N41 Mn2 126.7(4) . .
C42 N41 Mn2 126.9(4) . .
N41 C42 C58 126.1(5) . 2_566
N41 C42 C43 109.2(5) . .
C58 C42 C43 124.5(5) 2_566 .
C43 C44 C45 107.8(5) . .
C43 C44 H44 126.1 . .
C45 C44 H44 126.1 . .
N41 C45 C46 125.5(5) . .
N41 C45 C44 109.1(5) . .
C46 C45 C44 125.5(5) . .
C53 C46 C45 125.0(5) . .
C53 C46 C47 117.8(5) . .
C45 C46 C47 117.1(5) . .
C48 C47 C52 120.0 . .
C48 C47 C46 121.4(3) . .
C52 C47 C46 118.4(3) . .
C49 C48 C47 120.0 . .
C49 C48 H48 120.0 . .
C47 C48 H48 120.0 . .
C50 C49 C48 120.0 . .
C50 C49 H49 120.0 . .
C48 C49 H49 120.0 . .
C49 C50 C51 120.0 . .
C49 C50 H50 120.0 . .
C51 C50 H50 120.0 . .
C50 C51 C52 120.0 . .
C50 C51 H51 120.0 . .
C52 C51 H51 120.0 . .
C51 C52 C47 120.0 . .
C51 C52 H52 120.0 . .
C47 C52 H52 120.0 . .
C46 C53 N57 125.7(5) . .
C46 C53 C54 124.7(5) . .
N57 C53 C54 109.6(5) . .
C55 C54 C53 107.0(5) . .
C55 C54 H54 126.5 . .
C53 C54 H54 126.5 . .
C54 C55 C56 107.7(5) . .
C54 C55 H55 126.2 . .
C56 C55 H55 126.2 . .
N57 C56 C58 125.0(5) . .
N57 C56 C55 110.1(5) . .
C58 C56 C55 124.9(5) . .
C56 N57 C53 105.5(5) . .
C56 N57 Mn2 128.1(4) . .
C53 N57 Mn2 126.3(4) . .
C56 C58 C42 124.3(5) . 2_566
C56 C58 C59 118.9(5) . .
C42 C58 C59 116.7(5) 2_566 .
C60 C59 C64 120.0 . .
C60 C59 C58 121.8(3) . .
C64 C59 C58 118.2(3) . .
C59 C60 C61 120.0 . .
C59 C60 H60 120.0 . .
C61 C60 H60 120.0 . .
C60 C61 C62 120.0 . .
C60 C61 H61 120.0 . .
C62 C61 H61 120.0 . .
C61 C62 C63 120.0 . .
C61 C62 H62 120.0 . .
C63 C62 H62 120.0 . .
C64 C63 C62 120.0 . .
C64 C63 H63 120.0 . .
C62 C63 H63 120.0 . .
C63 C64 C59 120.0 . .
C63 C64 H64 120.0 . .
C59 C64 H64 120.0 . .
O66 N67 O65 122.4(7) . .
O66 N67 C68 118.5(6) . .
O65 N67 C68 119.1(6) . .
C69 C68 C73 120.0 . .
C69 C68 N67 120.4(4) . .
C73 C68 N67 119.6(4) . .
C68 C69 C70 120.0 . .
C68 C69 H69 120.0 . .
C70 C69 H69 120.0 . .
C69 C70 C71 120.0 . .
C69 C70 H70 120.0 . .
C71 C70 H70 120.0 . .
C72 C71 C70 120.0 . .
C72 C71 H71 120.0 . .
C70 C71 H71 120.0 . .
C71 C72 C73 120.0 . .
C71 C72 H72 120.0 . .
C73 C72 H72 120.0 . .
C72 C73 C68 120.0 . .
C72 C73 H73 120.0 . .
C68 C73 H73 120.0 . .
O75 N76 O74 125.2(9) . .
O75 N76 C77 116.3(8) . .
O74 N76 C77 118.4(7) . .
C78 C77 C82 120.0 . .
C78 C77 N76 120.7(5) . .
C82 C77 N76 119.2(5) . .
C79 C78 C77 120.0 . .
C79 C78 H78 120.0 . .
C77 C78 H78 120.0 . .
C78 C79 C80 120.0 . .
C78 C79 H79 120.0 . .
C80 C79 H79 120.0 . .
C81 C80 C79 120.0 . .
C81 C80 H80 120.0 . .
C79 C80 H80 120.0 . .
C80 C81 C82 120.0 . .
C80 C81 H81 120.0 . .
C82 C81 H81 120.0 . .
C81 C82 C77 120.0 . .
C81 C82 H82 120.0 . .
C77 C82 H82 120.0 . .
C44 C43 C42 107.7(5) . .
C44 C43 H43 126.2 . .
C42 C43 H43 126.2 . .

loop_
_geom_bond_atom_site_label_1
_geom_bond_atom_site_label_2
_geom_bond_distance
_geom_bond_site_symmetry_2
Mn1 N24 2.006(4) 2_675
Mn1 N24 2.007(4) .
Mn1 N1 2.013(5) .
Mn1 N1 2.013(5) 2_675
Mn1 N25 2.365(5) 2_675
Mn1 N25 2.365(5) .
Mn2 N57 2.008(5) .
Mn2 N57 2.008(5) 2_566
Mn2 N41 2.012(4) .
Mn2 N41 2.012(4) 2_566
Mn2 N37 2.306(5) .
Mn2 N37 2.306(5) 2_566
N1 C5 1.370(7) .
N1 C2 1.393(7) .
C2 C6 1.388(8) .
C2 C3 1.413(8) .
C3 C4 1.368(9) .
C3 H3 0.9500 .
C4 C5 1.429(8) .
C4 H4 0.9500 .
C5 C13 1.393(8) .
C6 C23 1.389(8) 2_675
C6 C7 1.499(6) .
C7 C8 1.3900 .
C7 C12 1.3900 .
C8 C9 1.3900 .
C8 H8 0.9500 .
C9 C10 1.3900 .
C9 H9 0.9500 .
C10 C11 1.3900 .
C10 H10 0.9500 .
C11 C12 1.3900 .
C11 H11 0.9500 .
C12 H12 0.9500 .
C13 C20 1.392(8) .
C13 C14 1.498(8) .
C14 C15 1.364(10) .
C14 C19 1.381(10) .
C15 C16 1.388(11) .
C15 H15 0.9500 .
C16 C17 1.366(12) .
C16 H16 0.9500 .
C17 C18 1.356(10) .
C17 H17 0.9500 .
C18 C19 1.387(9) .
C18 H18 0.9500 .
C19 H19 0.9500 .
C20 N24 1.371(7) .
C20 C21 1.434(8) .
C21 C22 1.361(8) .
C21 H21 0.9500 .
C22 C23 1.425(8) .
C22 H22 0.9500 .
C23 C6 1.389(8) 2_675
C23 N24 1.395(7) .
N25 C30 1.331(7) .
N25 C26 1.345(7) .
C26 C27 1.386(8) .
C26 H26 0.9500 .
C27 C28 1.382(8) .
C27 H27 0.9500 .
C28 C29 1.382(8) .
C28 H28 0.9500 .
C29 N31 1.391(7) .
C29 C30 1.397(8) .
C30 H30 0.9500 .
N31 C32 1.389(7) .
N31 H31 0.8800 .
C32 O33 1.226(7) .
C32 N34 1.360(7) .
N34 C35 1.388(7) .
N34 H34 0.8800 .
C35 C36 1.389(8) .
C35 C40 1.393(8) .
C36 N37 1.351(7) .
C36 H36 0.9500 .
N37 C38 1.344(7) .
C38 C39 1.366(8) .
C38 H38 0.9500 .
C39 C40 1.375(8) .
C39 H39 0.9500 .
C40 H40 0.9500 .
N41 C45 1.379(7) .
N41 C42 1.381(7) .
C42 C58 1.390(8) 2_566
C42 C43 1.431(8) .
C44 C43 1.334(8) .
C44 C45 1.434(8) .
C44 H44 0.9500 .
C45 C46 1.396(8) .
C46 C53 1.384(8) .
C46 C47 1.514(6) .
C47 C48 1.3900 .
C47 C52 1.3900 .
C48 C49 1.3900 .
C48 H48 0.9500 .
C49 C50 1.3900 .
C49 H49 0.9500 .
C50 C51 1.3900 .
C50 H50 0.9500 .
C51 C52 1.3900 .
C51 H51 0.9500 .
C52 H52 0.9500 .
C53 N57 1.395(7) .
C53 C54 1.443(8) .
C54 C55 1.352(8) .
C54 H54 0.9500 .
C55 C56 1.435(8) .
C55 H55 0.9500 .
C56 N57 1.380(7) .
C56 C58 1.388(8) .
C58 C42 1.390(8) 2_566
C58 C59 1.507(6) .
C59 C60 1.3900 .
C59 C64 1.3900 .
C60 C61 1.3900 .
C60 H60 0.9500 .
C61 C62 1.3900 .
C61 H61 0.9500 .
C62 C63 1.3900 .
C62 H62 0.9500 .
C63 C64 1.3900 .
C63 H63 0.9500 .
C64 H64 0.9500 .
O65 N67 1.247(8) .
O66 N67 1.226(7) .
N67 C68 1.410(7) .
C68 C69 1.3900 .
C68 C73 1.3900 .
C69 C70 1.3900 .
C69 H69 0.9500 .
C70 C71 1.3900 .
C70 H70 0.9500 .
C71 C72 1.3900 .
C71 H71 0.9500 .
C72 C73 1.3900 .
C72 H72 0.9500 .
C73 H73 0.9500 .
O74 N76 1.248(9) .
O75 N76 1.237(8) .
N76 C77 1.446(9) .
C77 C78 1.3900 .
C77 C82 1.3900 .
C78 C79 1.3900 .
C78 H78 0.9500 .
C79 C80 1.3900 .
C79 H79 0.9500 .
C80 C81 1.3900 .
C80 H80 0.9500 .
C81 C82 1.3900 .
C81 H81 0.9500 .
C82 H82 0.9500 .
C43 H43 0.9500 .

loop_
_geom_hbond_atom_site_label_D
_geom_hbond_atom_site_label_H
_geom_hbond_atom_site_label_A
_geom_hbond_distance_DH
_geom_hbond_distance_HA
_geom_hbond_distance_DA
_geom_hbond_angle_DHA
_geom_hbond_site_symmetry_A
N31 H31 Cl3 0.88 2.35 3.191(5) 158.7 1_554
N34 H34 Cl3 0.88 2.32 3.176(5) 162.8 1_554
